data_4020115
loop_
_publ_author_name
'Mino, Takashi'
'Saito, Akio'
'Tanaka, Youichi'
'Hasegawa, Shintaro'
'Sato, Yutaka'
'Sakamoto, Masami'
'Fujita, Tsutomu'

_publ_section_title
;
 Amination of N-Aryl Prolinol via Ring Expansion and Contraction:
 Application to the Chiral Ligand for the Catalytic Asymmetric Reaction
;
_journal_coden_ASTM JOCEAH
_journal_issue 5
_journal_name_full 'Journal of Organic Chemistry'
_journal_page_first 1937
_journal_page_last 1940
_journal_paper_doi 10.1021/jo0479967
_journal_volume 70
_journal_year 2005
_chemical_formula_moiety 'C24 H25 Cl N O2 P '
_chemical_formula_sum 'C24 H25 Cl N O2 P'
_chemical_formula_weight 425.896
_chemical_name_common (R)-Chlorpiperidine
_space_group_IT_number 4
_symmetry_cell_setting monoclinic
_symmetry_space_group_name_Hall 'P 2yb'
_symmetry_space_group_name_H-M 'P 1 21 1'
_atom_sites_solution_hydrogens mixed
_atom_sites_solution_primary direct
_atom_sites_solution_secondary difmap
_cell_angle_alpha 90.00
_cell_angle_beta 99.95(2)
_cell_angle_gamma 90.00
_cell_formula_units_Z 4
_cell_length_a 15.852(5)
_cell_length_b 13.838(6)
_cell_length_c 10.219(3)
_cell_measurement_temperature 298
_cell_volume 2207.8(13)
_diffrn_radiation_type ' CuK\a'
_diffrn_reflns_av_R_equivalents 0.038
_diffrn_reflns_number 4490
_diffrn_reflns_theta_full 70.08
_diffrn_reflns_theta_max 70.08
_diffrn_reflns_theta_min 2.83
_exptl_absorpt_coefficient_mu 2.37
_exptl_absorpt_correction_T_max ?
_exptl_absorpt_correction_T_min ?
_exptl_absorpt_correction_type none
_exptl_crystal_colour Colourless
_exptl_crystal_density_diffrn 1.281
_exptl_crystal_density_method 'not measured'
_exptl_crystal_description Cube
_exptl_crystal_F_000 896
_refine_diff_density_max 0.25
_refine_diff_density_min -0.46
_refine_diff_density_rms 0.08
_refine_ls_abs_structure_details
;
;
_refine_ls_abs_structure_Rogers '_'
_refine_ls_extinction_coef ?
_refine_ls_extinction_method none
_refine_ls_goodness_of_fit_all 0.899
_refine_ls_goodness_of_fit_gt 0.649
_refine_ls_goodness_of_fit_ref 0.649
_refine_ls_hydrogen_treatment refxyz
_refine_ls_matrix_type full
_refine_ls_number_constraints 18
_refine_ls_number_parameters 652
_refine_ls_number_reflns 3836
_refine_ls_number_restraints 0
_refine_ls_R_factor_all 0.045
_refine_ls_R_factor_gt 0.041
_refine_ls_shift/su_max 0.045
_refine_ls_shift/su_mean 0.005
_refine_ls_structure_factor_coef F^2^
_refine_ls_weighting_details ' w = 1 / ( s^2^(Fo^2^) + 0.10000 * Fo^2^)'
_refine_ls_weighting_scheme sigma
_refine_ls_wR_factor_all 0.193
_refine_ls_wR_factor_gt 0.192
_refine_ls_wR_factor_ref 0.192
_reflns_d_resolution_high 0.64
_reflns_d_resolution_low 2.28
_reflns_limit_h_max 19
_reflns_limit_h_min 0
_reflns_limit_k_max 16
_reflns_limit_k_min 0
_reflns_limit_l_max 12
_reflns_limit_l_min -12
_reflns_number_gt 3836
_reflns_number_total 4298
_reflns_threshold_expression 'I> 3.00 sigma(I)'
_cod_depositor_comments
;
The following automatic conversions were performed:
'_symmetry_cell_setting' value 'Monoclinic' changed to 'monoclinic'
according to '/home/saulius/struct/CIF-dictionaries/cif_core.dic'
dictionary named 'cif_core.dic' version 2.4.1 from 2010-06-29.

Automatic conversion script
Id: cif_fix_enum 1527 2010-12-29 10:47:43Z saulius 

The following automatic conversions were performed:

'_atom_site_adp_type' tag value 'Uij' was replaced with 'Uani' value
58 times.

Automatic conversion script
Id: cif_fix_values 1646 2011-03-28 12:23:43Z adriana 

The following automatic conversions were performed:

'_atom_sites_solution_hydrogens' value 'geom, diff' was changed to
'mixed'.

Automatic conversion script
Id: cif_fix_values 6452 2018-10-05 10:23:21Z andrius 

 Updated bibliographic information and added the common chemical
 name extracted from the previous publication title.

 Antanas Vaitkus,
 2019-10-02
;
_cod_original_sg_symbol_H-M 'P 21'
_cod_original_formula_sum 'C24 H25 Cl N O2 P '
_cod_database_code 4020115

loop_
_symmetry_equiv_pos_as_xyz
+X,+Y,+Z
'-X,+Y+ 1/2,-Z'

loop_
_atom_site_label
_atom_site_fract_x
_atom_site_fract_y
_atom_site_fract_z
_atom_site_U_iso_or_equiv
_atom_site_occupancy
_atom_site_adp_type
P1 0.45632(5) 0.29045(7) 0.43857(7) 0.0386(3) 1.00 Uani
P2 1.03876(5) -0.04672(7) 0.55888(7) 0.0396(3) 1.00 Uani
Cl3 0.56169(10) 0.44518(17) 0.95450(16) 0.1084(9) 1.00 Uani
Cl4 0.92863(15) 0.14580(19) 0.01526(18) 0.1388(14) 1.00 Uani
O5 0.44539(16) 0.38792(18) 0.4939(3) 0.0481(11) 1.00 Uani
O6 1.05525(17) -0.14627(19) 0.5152(3) 0.0516(12) 1.00 Uani
O7 0.73238(18) -0.0193(3) 0.3077(3) 0.0718(15) 1.00 Uani
N8 0.90843(18) -0.0309(2) 0.3173(3) 0.0448(12) 1.00 Uani
O9 0.76296(17) 0.2428(3) 0.6743(3) 0.0658(15) 1.00 Uani
C10 0.5684(2) 0.2643(2) 0.4343(3) 0.0383(12) 1.00 Uani
C11 1.0836(2) 0.0454(3) 0.4678(3) 0.0438(15) 1.00 Uani
C12 0.6869(3) 0.2693(3) 0.3170(4) 0.0547(17) 1.00 Uani
C13 0.6240(2) 0.2541(2) 0.5537(3) 0.0414(14) 1.00 Uani
C14 0.7123(2) 0.2507(3) 0.5540(4) 0.0498(16) 1.00 Uani
C15 0.8711(2) -0.0236(2) 0.4342(3) 0.0417(13) 1.00 Uani
C16 0.4086(2) 0.1960(2) 0.5229(3) 0.0427(14) 1.00 Uani
N17 0.58896(18) 0.2507(2) 0.6745(3) 0.0435(12) 1.00 Uani
C18 1.1534(2) 0.0193(3) 0.4094(4) 0.0493(17) 1.00 Uani
C19 0.5996(2) 0.2726(3) 0.3149(3) 0.0465(15) 1.00 Uani
C20 0.7820(2) -0.0185(3) 0.4317(3) 0.0460(14) 1.00 Uani
C21 0.8932(2) -0.0219(3) 0.6749(3) 0.0481(15) 1.00 Uani
C22 0.3882(3) 0.1989(3) 0.1963(4) 0.0592(19) 1.00 Uani
C23 0.6040(3) 0.3394(3) 0.7532(4) 0.0539(18) 1.00 Uani
C24 0.7495(2) -0.0151(3) 0.5486(4) 0.0550(16) 1.00 Uani
C25 0.7434(2) 0.2590(3) 0.4352(4) 0.0535(17) 1.00 Uani
C26 0.9266(2) -0.0241(2) 0.5564(3) 0.0403(13) 1.00 Uani
C27 1.0903(2) -0.0293(3) 0.7302(3) 0.0495(16) 1.00 Uani
C28 0.4032(2) 0.2847(3) 0.2658(3) 0.0467(16) 1.00 Uani
C29 0.8984(3) -0.1256(3) 0.2520(4) 0.060(2) 1.00 Uani
C30 0.3431(2) 0.2227(3) 0.5908(4) 0.0498(17) 1.00 Uani
C31 1.1931(3) 0.0876(4) 0.3403(4) 0.064(2) 1.00 Uani
C32 0.6454(3) 0.0078(4) 0.2957(5) 0.063(2) 1.00 Uani
C33 0.8887(3) 0.0500(4) 0.2250(4) 0.062(2) 1.00 Uani
C34 0.3789(3) 0.3714(3) 0.2027(4) 0.063(2) 1.00 Uani
C35 0.8520(3) 0.2309(4) 0.6787(5) 0.071(2) 1.00 Uani
C36 1.0549(3) 0.1402(3) 0.4553(4) 0.0564(18) 1.00 Uani
C37 0.6073(3) 0.1615(4) 0.7528(4) 0.060(2) 1.00 Uani
C38 0.3922(3) 0.0309(3) 0.5862(5) 0.066(2) 1.00 Uani
C39 0.4328(3) 0.0991(3) 0.5202(4) 0.0530(17) 1.00 Uani
C40 0.8049(2) -0.0174(3) 0.6686(4) 0.0563(17) 1.00 Uani
C41 0.3037(3) 0.1531(3) 0.6571(4) 0.061(2) 1.00 Uani
C42 0.9512(3) 0.0456(4) 0.1279(4) 0.071(2) 1.00 Uani
C43 1.1018(3) 0.0607(4) 0.7909(5) 0.066(2) 1.00 Uani
C44 0.3285(3) 0.0578(4) 0.6565(5) 0.067(2) 1.00 Uani
C45 0.3481(3) 0.2008(4) 0.0625(5) 0.073(2) 1.00 Uani
C46 1.1651(4) -0.1015(6) 0.9319(5) 0.092(4) 1.00 Uani
C47 0.9583(4) -0.1307(4) 0.1510(5) 0.078(3) 1.00 Uani
C48 0.5444(3) 0.3368(4) 0.8556(4) 0.065(2) 1.00 Uani
C49 1.1635(4) 0.1805(4) 0.3285(5) 0.073(3) 1.00 Uani
C50 1.1439(4) 0.0697(5) 0.9206(6) 0.085(3) 1.00 Uani
C51 1.1222(3) -0.1095(4) 0.8013(4) 0.067(2) 1.00 Uani
C52 0.5481(3) 0.1579(4) 0.8566(4) 0.073(3) 1.00 Uani
C53 0.5595(3) 0.2487(5) 0.9429(4) 0.078(3) 1.00 Uani
C54 0.3248(3) 0.2864(6) 0.0011(5) 0.084(3) 1.00 Uani
C55 0.9433(3) -0.0481(6) 0.0519(4) 0.083(3) 1.00 Uani
C56 0.3389(4) 0.3705(5) 0.0699(6) 0.083(3) 1.00 Uani
C57 1.1770(4) -0.0127(6) 0.9885(5) 0.095(3) 1.00 Uani
C58 1.0940(4) 0.2075(3) 0.3857(6) 0.072(2) 1.00 Uani

loop_
_atom_type_symbol
_atom_type_description
_atom_type_scat_dispersion_real
_atom_type_scat_dispersion_imag
_atom_type_scat_source
'C ' 'C ' 0.0181 0.0091 'Waasmaier & Kirfel, 1995'
'H ' 'H ' 0.0000 0.0000 'Waasmaier & Kirfel, 1995'
'O ' 'O ' 0.0492 0.0322 'Waasmaier & Kirfel, 1995'
Cl Cl 0.3639 0.7018 'Waasmaier & Kirfel, 1995'
'N ' 'N ' 0.0311 0.0180 'Waasmaier & Kirfel, 1995'
'P ' 'P ' 0.2955 0.4335 'Waasmaier & Kirfel, 1995'
